data_4325162
loop_
_publ_author_name
'Motoshi Tamura'
'Kiyoshi Tsuge'
'Asako Igashira-Kamiyama'
'Takumi Konno'

_publ_section_title
;
 Bis(bipyridine)ruthenium(II) Complexes with an Aliphatic Sulfinato Donor:
 Synthesis, Characterization, and Properties
;
_journal_name_full 'Inorganic Chemistry'
_journal_page_first 4764
_journal_page_last 4771
_journal_paper_doi 10.1021/ic102319p
_journal_volume 50
_journal_year 2011
_chemical_absolute_configuration rm
_chemical_formula_sum 'C26 H31 F3 N5.5 O7 P0.5 Ru S'
_chemical_formula_weight 738.18
_chemical_name_systematic
;
 ?
;
_space_group_IT_number 18
_symmetry_cell_setting orthorhombic
_symmetry_space_group_name_Hall 'P 2 2ab'
_symmetry_space_group_name_H-M 'P 21 21 2'
_atom_sites_solution_hydrogens geom
_atom_sites_solution_primary direct
_atom_sites_solution_secondary difmap
_audit_creation_method SHELXL-97
_cell_angle_alpha 90.00
_cell_angle_beta 90.00
_cell_angle_gamma 90.00
_cell_formula_units_Z 4
_cell_length_a 15.238(4)
_cell_length_b 18.731(4)
_cell_length_c 10.125(2)
_cell_measurement_reflns_used 26137
_cell_measurement_temperature 200(2)
_cell_measurement_theta_max 27.5
_cell_measurement_theta_min 3.3
_cell_volume 2889.9(11)
_computing_cell_refinement PROCESS-AUTO
_computing_data_collection PROCESS-AUTO
_computing_data_reduction CrystalStructure
_computing_molecular_graphics 'Yadokari-XG 2009 (Wakita Nemoto et al., 2009)'
_computing_publication_material 'Yadokari-XG 2009 (Wakita,Nemoto et al., 2009)'
_computing_structure_refinement 'SHELXL-97 (Sheldrick, 1997)'
_computing_structure_solution SHELXS97
_diffrn_ambient_temperature 200(2)
_diffrn_detector_area_resol_mean 10.00
_diffrn_measured_fraction_theta_full 0.996
_diffrn_measured_fraction_theta_max 0.996
_diffrn_measurement_device_type 'Rigaku RAXIS-RAPID'
_diffrn_measurement_method \w
_diffrn_radiation_monochromator graphite
_diffrn_radiation_source 'fine-focus sealed tube'
_diffrn_radiation_type MoK\a
_diffrn_radiation_wavelength 0.71075
_diffrn_reflns_av_R_equivalents 0.0492
_diffrn_reflns_av_sigmaI/netI 0.0419
_diffrn_reflns_limit_h_max 19
_diffrn_reflns_limit_h_min -19
_diffrn_reflns_limit_k_max 24
_diffrn_reflns_limit_k_min -24
_diffrn_reflns_limit_l_max 13
_diffrn_reflns_limit_l_min -12
_diffrn_reflns_number 28520
_diffrn_reflns_theta_full 27.48
_diffrn_reflns_theta_max 27.48
_diffrn_reflns_theta_min 3.25
_exptl_absorpt_coefficient_mu 0.718
_exptl_absorpt_correction_T_max 0.931
_exptl_absorpt_correction_T_min 0.762
_exptl_absorpt_correction_type multi-scan
_exptl_absorpt_process_details
;
    ENTER TEXT OF LETTER
;
_exptl_crystal_colour red
_exptl_crystal_density_diffrn 1.697
_exptl_crystal_description plate
_exptl_crystal_F_000 1504
_exptl_crystal_size_max 0.25
_exptl_crystal_size_mid 0.07
_exptl_crystal_size_min 0.07
_refine_diff_density_max 1.044
_refine_diff_density_min -0.298
_refine_diff_density_rms 0.092
_refine_ls_abs_structure_details 'Flack H D (1983), Acta Cryst. A39, 876-881'
_refine_ls_abs_structure_Flack -0.03(3)
_refine_ls_extinction_method none
_refine_ls_goodness_of_fit_ref 1.085
_refine_ls_hydrogen_treatment constr
_refine_ls_matrix_type full
_refine_ls_number_parameters 402
_refine_ls_number_reflns 6595
_refine_ls_number_restraints 0
_refine_ls_restrained_S_all 1.085
_refine_ls_R_factor_all 0.0365
_refine_ls_R_factor_gt 0.0317
_refine_ls_shift/su_max 0.009
_refine_ls_shift/su_mean 0.000
_refine_ls_structure_factor_coef Fsqd
_refine_ls_weighting_details 'calc w=1/[\s^2^(Fo^2^)+(0.0397P)^2^+1.2622P] where P=(Fo^2^+2Fc^2^)/3'
_refine_ls_weighting_scheme calc
_refine_ls_wR_factor_gt 0.0774
_refine_ls_wR_factor_ref 0.0788
_reflns_number_gt 6125
_reflns_number_total 6595
_reflns_threshold_expression >2sigma(I)
_cod_data_source_file ic102319p_si_002_4.cif
_cod_data_source_block 3a
_cod_original_cell_volume 2890.0(11)
_cod_original_formula_sum 'C26 H31 F3 N5.50 O7 P0.50 Ru S'
_cod_database_code 4325162

loop_
_symmetry_equiv_pos_as_xyz
'x, y, z'
'-x, -y, z'
'x+1/2, -y+1/2, -z'
'-x+1/2, y+1/2, -z'

loop_
_atom_site_label
_atom_site_type_symbol
_atom_site_fract_x
_atom_site_fract_y
_atom_site_fract_z
_atom_site_U_iso_or_equiv
_atom_site_adp_type
_atom_site_occupancy
_atom_site_symmetry_multiplicity
_atom_site_calc_flag
_atom_site_refinement_flags
_atom_site_disorder_assembly
_atom_site_disorder_group
Ru1 Ru 0.246094(14) 0.121492(10) 0.261918(19) 0.01808(6) Uani 1 1 d . . .
S1 S 0.26275(5) 0.22880(3) 0.16703(7) 0.01988(14) Uani 1 1 d . . .
O1 O 0.30082(14) 0.28497(11) 0.2527(2) 0.0303(5) Uani 1 1 d . . .
O2 O 0.30702(14) 0.22890(12) 0.0347(2) 0.0269(5) Uani 1 1 d . . .
O3 O -0.05342(14) 0.20001(13) 0.1868(3) 0.0358(6) Uani 1 1 d . . .
O4 O -0.02496(15) 0.22581(15) -0.0235(3) 0.0361(6) Uani 1 1 d . . .
H1 H -0.0793 0.2332 -0.0263 0.054 Uiso 1 1 calc R . .
N1 N 0.10871(15) 0.13849(12) 0.2221(2) 0.0205(5) Uani 1 1 d . . .
H2 H 0.0828 0.0955 0.2019 0.025 Uiso 1 1 calc R . .
H3 H 0.0820 0.1562 0.2968 0.025 Uiso 1 1 calc R . .
C1 C 0.14764(19) 0.25890(15) 0.1320(3) 0.0218(6) Uani 1 1 d . . .
C2 C 0.09500(19) 0.18914(15) 0.1111(3) 0.0208(6) Uani 1 1 d . . .
H4 H 0.1164 0.1660 0.0282 0.025 Uiso 1 1 calc R . .
C3 C 0.1154(2) 0.30090(16) 0.2512(4) 0.0327(7) Uani 1 1 d . . .
H5 H 0.1514 0.3439 0.2622 0.049 Uiso 1 1 calc R . .
H6 H 0.1200 0.2712 0.3305 0.049 Uiso 1 1 calc R . .
H7 H 0.0540 0.3147 0.2376 0.049 Uiso 1 1 calc R . .
C4 C 0.1467(2) 0.30563(17) 0.0091(4) 0.0314(8) Uani 1 1 d . . .
H8 H 0.0865 0.3215 -0.0087 0.047 Uiso 1 1 calc R . .
H9 H 0.1685 0.2782 -0.0665 0.047 Uiso 1 1 calc R . .
H10 H 0.1844 0.3473 0.0232 0.047 Uiso 1 1 calc R . .
C5 C -0.0030(2) 0.20487(16) 0.0949(3) 0.0250(6) Uani 1 1 d . . .
N2 N 0.37864(16) 0.11512(13) 0.2946(3) 0.0236(5) Uani 1 1 d . . .
C6 C 0.4385(2) 0.09280(17) 0.2055(4) 0.0287(7) Uani 1 1 d . . .
H11 H 0.4196 0.0790 0.1198 0.034 Uiso 1 1 calc R . .
C7 C 0.5267(2) 0.08957(19) 0.2366(5) 0.0415(9) Uani 1 1 d . . .
H12 H 0.5681 0.0739 0.1726 0.050 Uiso 1 1 calc R . .
C8 C 0.5540(3) 0.1091(3) 0.3598(5) 0.0558(12) Uani 1 1 d . . .
H13 H 0.6143 0.1059 0.3830 0.067 Uiso 1 1 calc R . .
C9 C 0.4939(3) 0.1333(3) 0.4494(5) 0.0525(11) Uani 1 1 d . . .
H14 H 0.5124 0.1474 0.5352 0.063 Uiso 1 1 calc R . .
C10 C 0.4061(2) 0.13724(18) 0.4150(3) 0.0319(7) Uani 1 1 d . . .
C11 C 0.3365(2) 0.16433(18) 0.5019(3) 0.0292(8) Uani 1 1 d . . .
C12 C 0.3501(3) 0.18520(19) 0.6326(4) 0.0383(9) Uani 1 1 d . . .
H15 H 0.4076 0.1847 0.6690 0.046 Uiso 1 1 calc R . .
C13 C 0.2800(3) 0.20656(18) 0.7087(4) 0.0396(9) Uani 1 1 d . . .
H16 H 0.2887 0.2211 0.7976 0.048 Uiso 1 1 calc R . .
C14 C 0.1979(3) 0.20667(19) 0.6550(4) 0.0384(9) Uani 1 1 d . . .
H17 H 0.1488 0.2207 0.7065 0.046 Uiso 1 1 calc R . .
C15 C 0.1869(2) 0.18606(19) 0.5243(4) 0.0319(8) Uani 1 1 d . . .
H18 H 0.1295 0.1862 0.4878 0.038 Uiso 1 1 calc R . .
N3 N 0.2548(2) 0.16585(11) 0.4473(2) 0.0248(5) Uani 1 1 d . . .
N4 N 0.23859(17) 0.05456(12) 0.0956(2) 0.0211(5) Uani 1 1 d . . .
C16 C 0.2494(2) 0.07271(14) -0.0312(3) 0.0268(6) Uani 1 1 d . . .
H19 H 0.2723 0.1186 -0.0512 0.032 Uiso 1 1 calc R . .
C17 C 0.2286(2) 0.02730(18) -0.1343(3) 0.0338(8) Uani 1 1 d . . .
H20 H 0.2367 0.0420 -0.2232 0.041 Uiso 1 1 calc R . .
C18 C 0.1958(2) -0.03982(19) -0.1062(4) 0.0345(8) Uani 1 1 d . . .
H21 H 0.1785 -0.0710 -0.1754 0.041 Uiso 1 1 calc R . .
C19 C 0.1885(2) -0.06062(18) 0.0227(4) 0.0279(7) Uani 1 1 d . . .
H22 H 0.1679 -0.1071 0.0439 0.034 Uiso 1 1 calc R . .
C20 C 0.21148(19) -0.01348(16) 0.1225(3) 0.0222(6) Uani 1 1 d . . .
C21 C 0.21059(17) -0.03392(15) 0.2633(3) 0.0231(6) Uani 1 1 d . . .
C22 C 0.1970(2) -0.10328(17) 0.3067(4) 0.0320(7) Uani 1 1 d . . .
H23 H 0.1820 -0.1397 0.2455 0.038 Uiso 1 1 calc R . .
C23 C 0.2051(2) -0.11909(19) 0.4388(4) 0.0350(7) Uani 1 1 d . . .
H24 H 0.1950 -0.1663 0.4697 0.042 Uiso 1 1 calc R . .
C24 C 0.2282(2) -0.06541(18) 0.5263(4) 0.0348(8) Uani 1 1 d . . .
H25 H 0.2366 -0.0752 0.6175 0.042 Uiso 1 1 calc R . .
C25 C 0.2388(3) 0.00290(16) 0.4765(3) 0.0319(7) Uani 1 1 d . . .
H26 H 0.2536 0.0400 0.5364 0.038 Uiso 1 1 calc R . .
N5 N 0.22946(16) 0.01956(12) 0.3485(2) 0.0221(5) Uani 1 1 d . . .
P1 P 0.0000 0.5000 0.17722(17) 0.0426(3) Uani 1 2 d S . .
F1 F -0.0437(2) 0.42256(13) 0.1736(4) 0.0778(10) Uani 1 1 d . . .
F2 F 0.06781(19) 0.47498(14) 0.0668(3) 0.0665(8) Uani 1 1 d . . .
F3 F 0.0685(2) 0.47461(19) 0.2851(3) 0.0890(10) Uani 1 1 d . . .
N6 N 0.0000 0.0000 0.0457(5) 0.0316(9) Uani 1 2 d S . .
O5 O 0.0000 0.0000 0.1685(4) 0.0425(9) Uani 1 2 d S . .
O6 O 0.02254(17) 0.05500(13) -0.0154(3) 0.0410(6) Uani 1 1 d . . .
C26 C 0.0068(9) 0.0176(5) -0.5049(9) 0.065(3) Uiso 0.50 1 d P A -1
H27 H 0.0132 0.0697 -0.5017 0.097 Uiso 0.50 1 calc PR A -1
H28 H -0.0467 0.0053 -0.5535 0.097 Uiso 0.50 1 calc PR A -1
H29 H 0.0578 -0.0032 -0.5496 0.097 Uiso 0.50 1 calc PR A -1
C27 C 0.0005(15) -0.0135(8) -0.3558(11) 0.087(4) Uiso 0.50 1 d P A -1
H30 H -0.0585 -0.0318 -0.3333 0.104 Uiso 0.50 1 calc PR A -1
H31 H 0.0459 -0.0499 -0.3362 0.104 Uiso 0.50 1 calc PR A -1
O7 O 0.0208(8) 0.0612(6) -0.2921(12) 0.115(3) Uiso 0.50 1 d P A -1
H32 H -0.0037 0.0934 -0.3364 0.173 Uiso 0.50 1 calc PR A -1
O8 O -0.0250(5) 0.1905(4) -0.3717(7) 0.0625(17) Uiso 0.50 1 d P B -1
O9 O -0.0056(12) 0.1817(9) -0.5289(16) 0.174(6) Uiso 0.50 1 d P C -2

loop_
_atom_site_aniso_label
_atom_site_aniso_U_11
_atom_site_aniso_U_22
_atom_site_aniso_U_33
_atom_site_aniso_U_23
_atom_site_aniso_U_13
_atom_site_aniso_U_12
Ru1 0.01865(10) 0.01952(10) 0.01608(10) -0.00168(7) -0.00124(10) 0.00004(10)
S1 0.0173(3) 0.0207(3) 0.0216(3) -0.0014(2) 0.0001(3) -0.0022(3)
O1 0.0306(10) 0.0257(10) 0.0347(13) -0.0049(10) -0.0062(11) -0.0073(9)
O2 0.0223(10) 0.0309(11) 0.0274(12) 0.0011(9) 0.0057(9) -0.0020(10)
O3 0.0208(11) 0.0462(14) 0.0403(15) 0.0047(11) 0.0062(10) 0.0029(11)
O4 0.0224(11) 0.0498(14) 0.0361(14) 0.0105(12) -0.0051(10) 0.0047(11)
N1 0.0195(10) 0.0217(11) 0.0204(13) -0.0008(10) 0.0008(10) -0.0002(9)
C1 0.0175(13) 0.0204(13) 0.0273(16) 0.0001(12) 0.0011(12) 0.0008(12)
C2 0.0182(13) 0.0217(13) 0.0225(15) -0.0005(11) 0.0004(11) 0.0003(12)
C3 0.0295(14) 0.0287(15) 0.040(2) -0.0094(15) 0.0061(16) 0.0014(13)
C4 0.0274(16) 0.0286(16) 0.038(2) 0.0128(14) -0.0019(14) -0.0016(14)
C5 0.0208(14) 0.0232(15) 0.0310(18) 0.0005(13) -0.0023(13) -0.0001(12)
N2 0.0227(11) 0.0215(11) 0.0267(14) -0.0015(10) -0.0051(10) 0.0002(11)
C6 0.0270(15) 0.0283(15) 0.0309(18) 0.0014(13) -0.0005(13) 0.0022(13)
C7 0.0269(15) 0.0382(18) 0.059(3) 0.0044(19) 0.0032(18) 0.0036(14)
C8 0.0262(18) 0.073(3) 0.068(3) -0.008(2) -0.0174(19) 0.002(2)
C9 0.038(2) 0.070(3) 0.049(3) -0.018(2) -0.0199(19) 0.003(2)
C10 0.0329(16) 0.0321(16) 0.0308(18) -0.0013(14) -0.0120(14) -0.0011(15)
C11 0.0391(19) 0.0273(16) 0.0213(19) -0.0002(13) -0.0067(13) -0.0038(15)
C12 0.049(2) 0.0360(18) 0.030(2) 0.0007(15) -0.0154(17) -0.0093(18)
C13 0.068(3) 0.0309(16) 0.0202(18) -0.0030(13) -0.0047(16) -0.0093(17)
C14 0.055(2) 0.0367(19) 0.023(2) -0.0018(15) 0.0048(17) 0.0010(18)
C15 0.0341(18) 0.0357(18) 0.0258(18) -0.0034(15) 0.0014(15) 0.0044(15)
N3 0.0342(13) 0.0213(10) 0.0190(11) -0.0012(8) -0.0055(14) -0.0007(13)
N4 0.0197(12) 0.0217(10) 0.0218(12) -0.0037(8) -0.0010(11) 0.0017(11)
C16 0.0307(15) 0.0261(13) 0.0235(13) -0.0017(10) -0.0004(19) 0.0003(17)
C17 0.043(2) 0.0377(16) 0.0210(15) -0.0057(12) 0.0005(14) -0.0013(16)
C18 0.0386(19) 0.0341(17) 0.0308(19) -0.0102(14) -0.0052(15) -0.0011(16)
C19 0.0244(16) 0.0291(15) 0.0304(18) -0.0059(13) -0.0039(14) 0.0013(14)
C20 0.0188(13) 0.0221(13) 0.0257(16) -0.0023(11) -0.0017(12) 0.0029(12)
C21 0.0166(11) 0.0242(13) 0.0284(16) -0.0008(12) -0.0011(12) 0.0016(11)
C22 0.0341(17) 0.0249(15) 0.0371(19) -0.0002(13) -0.0035(15) -0.0048(14)
C23 0.0387(17) 0.0271(15) 0.039(2) 0.0081(15) 0.0051(15) 0.0001(16)
C24 0.042(2) 0.0327(15) 0.0298(17) 0.0085(13) 0.0072(15) 0.0054(15)
C25 0.0404(19) 0.0314(14) 0.0239(14) -0.0002(11) 0.0020(16) 0.0035(17)
N5 0.0234(13) 0.0214(11) 0.0216(12) 0.0011(9) -0.0010(10) 0.0019(10)
P1 0.0460(8) 0.0329(7) 0.0488(9) 0.000 0.000 0.0086(6)
F1 0.0724(19) 0.0381(13) 0.123(3) 0.0207(15) 0.0068(19) -0.0020(13)
F2 0.0635(17) 0.0605(16) 0.075(2) -0.0174(14) 0.0160(15) 0.0067(14)
F3 0.095(2) 0.103(2) 0.069(2) -0.0029(18) -0.0303(18) 0.041(2)
N6 0.0213(18) 0.032(2) 0.041(3) 0.000 0.000 -0.0026(17)
O5 0.0365(19) 0.048(2) 0.043(2) 0.000 0.000 -0.0051(17)
O6 0.0389(14) 0.0319(13) 0.0523(17) 0.0048(12) 0.0022(12) -0.0100(12)

loop_
_atom_type_symbol
_atom_type_description
_atom_type_scat_dispersion_real
_atom_type_scat_dispersion_imag
_atom_type_scat_source
C C 0.0033 0.0016 'International Tables Vol C Tables 4.2.6.8 and 6.1.1.4'
H H 0.0000 0.0000 'International Tables Vol C Tables 4.2.6.8 and 6.1.1.4'
N N 0.0061 0.0033 'International Tables Vol C Tables 4.2.6.8 and 6.1.1.4'
Ru Ru -1.2594 0.8363 'International Tables Vol C Tables 4.2.6.8 and 6.1.1.4'
S S 0.1246 0.1234 'International Tables Vol C Tables 4.2.6.8 and 6.1.1.4'
P P 0.1023 0.0942 'International Tables Vol C Tables 4.2.6.8 and 6.1.1.4'
F F 0.0171 0.0103 'International Tables Vol C Tables 4.2.6.8 and 6.1.1.4'
O O 0.0106 0.0060 'International Tables Vol C Tables 4.2.6.8 and 6.1.1.4'

loop_
_geom_angle_atom_site_label_1
_geom_angle_atom_site_label_2
_geom_angle_atom_site_label_3
_geom_angle
_geom_angle_site_symmetry_1
_geom_angle_site_symmetry_3
N2 Ru1 N3 79.19(11) . .
N2 Ru1 N4 98.52(10) . .
N3 Ru1 N4 167.23(9) . .
N2 Ru1 N5 89.91(10) . .
N3 Ru1 N5 89.66(9) . .
N4 Ru1 N5 77.73(9) . .
N2 Ru1 N1 174.61(10) . .
N3 Ru1 N1 100.00(11) . .
N4 Ru1 N1 83.43(10) . .
N5 Ru1 N1 95.42(9) . .
N2 Ru1 S1 90.57(7) . .
N3 Ru1 S1 91.23(7) . .
N4 Ru1 S1 101.39(7) . .
N5 Ru1 S1 179.05(7) . .
N1 Ru1 S1 84.11(7) . .
O1 S1 O2 110.23(13) . .
O1 S1 C1 105.27(13) . .
O2 S1 C1 104.55(13) . .
O1 S1 Ru1 115.46(10) . .
O2 S1 Ru1 115.77(9) . .
C1 S1 Ru1 104.16(9) . .
C5 O4 H1 109.5 . .
C2 N1 Ru1 111.86(17) . .
C2 N1 H2 109.2 . .
Ru1 N1 H2 109.2 . .
C2 N1 H3 109.2 . .
Ru1 N1 H3 109.2 . .
H2 N1 H3 107.9 . .
C4 C1 C3 110.4(3) . .
C4 C1 C2 111.7(3) . .
C3 C1 C2 112.1(2) . .
C4 C1 S1 109.7(2) . .
C3 C1 S1 107.9(2) . .
C2 C1 S1 104.87(19) . .
N1 C2 C5 110.0(2) . .
N1 C2 C1 111.3(2) . .
C5 C2 C1 111.0(2) . .
N1 C2 H4 108.2 . .
C5 C2 H4 108.2 . .
C1 C2 H4 108.2 . .
C1 C3 H5 109.5 . .
C1 C3 H6 109.5 . .
H5 C3 H6 109.5 . .
C1 C3 H7 109.5 . .
H5 C3 H7 109.5 . .
H6 C3 H7 109.5 . .
C1 C4 H8 109.5 . .
C1 C4 H9 109.5 . .
H8 C4 H9 109.5 . .
C1 C4 H10 109.5 . .
H8 C4 H10 109.5 . .
H9 C4 H10 109.5 . .
O3 C5 O4 124.5(3) . .
O3 C5 C2 121.4(3) . .
O4 C5 C2 114.0(3) . .
C6 N2 C10 119.2(3) . .
C6 N2 Ru1 125.2(2) . .
C10 N2 Ru1 115.6(2) . .
N2 C6 C7 121.3(3) . .
N2 C6 H11 119.4 . .
C7 C6 H11 119.4 . .
C8 C7 C6 119.5(4) . .
C8 C7 H12 120.2 . .
C6 C7 H12 120.2 . .
C7 C8 C9 119.5(3) . .
C7 C8 H13 120.3 . .
C9 C8 H13 120.3 . .
C8 C9 C10 119.9(4) . .
C8 C9 H14 120.1 . .
C10 C9 H14 120.1 . .
N2 C10 C9 120.6(3) . .
N2 C10 C11 114.9(3) . .
C9 C10 C11 124.5(3) . .
N3 C11 C12 121.0(3) . .
N3 C11 C10 115.1(3) . .
C12 C11 C10 123.9(3) . .
C13 C12 C11 119.8(4) . .
C13 C12 H15 120.1 . .
C11 C12 H15 120.1 . .
C14 C13 C12 119.3(3) . .
C14 C13 H16 120.4 . .
C12 C13 H16 120.4 . .
C13 C14 C15 119.4(4) . .
C13 C14 H17 120.3 . .
C15 C14 H17 120.3 . .
N3 C15 C14 122.4(4) . .
N3 C15 H18 118.8 . .
C14 C15 H18 118.8 . .
C15 N3 C11 118.1(3) . .
C15 N3 Ru1 126.2(2) . .
C11 N3 Ru1 114.9(2) . .
C16 N4 C20 117.8(2) . .
C16 N4 Ru1 127.60(18) . .
C20 N4 Ru1 114.35(19) . .
N4 C16 C17 122.6(3) . .
N4 C16 H19 118.7 . .
C17 C16 H19 118.7 . .
C18 C17 C16 119.1(3) . .
C18 C17 H20 120.4 . .
C16 C17 H20 120.4 . .
C19 C18 C17 119.0(3) . .
C19 C18 H21 120.5 . .
C17 C18 H21 120.5 . .
C18 C19 C20 119.6(3) . .
C18 C19 H22 120.2 . .
C20 C19 H22 120.2 . .
N4 C20 C19 121.6(3) . .
N4 C20 C21 115.9(3) . .
C19 C20 C21 122.4(3) . .
N5 C21 C22 121.5(3) . .
N5 C21 C20 115.0(3) . .
C22 C21 C20 123.4(3) . .
C23 C22 C21 119.8(3) . .
C23 C22 H23 120.1 . .
C21 C22 H23 120.1 . .
C22 C23 C24 119.2(3) . .
C22 C23 H24 120.4 . .
C24 C23 H24 120.4 . .
C25 C24 C23 117.9(3) . .
C25 C24 H25 121.1 . .
C23 C24 H25 121.1 . .
N5 C25 C24 123.7(3) . .
N5 C25 H26 118.2 . .
C24 C25 H26 118.2 . .
C25 N5 C21 117.8(3) . .
C25 N5 Ru1 126.7(2) . .
C21 N5 Ru1 115.39(19) . .
F3 P1 F3 92.8(3) 2_565 .
F3 P1 F2 179.0(2) 2_565 .
F3 P1 F2 88.20(17) . .
F3 P1 F2 88.21(17) 2_565 2_565
F3 P1 F2 179.0(2) . 2_565
F2 P1 F2 90.8(2) . 2_565
F3 P1 F1 91.01(19) 2_565 2_565
F3 P1 F1 90.80(19) . 2_565
F2 P1 F1 88.90(16) . 2_565
F2 P1 F1 89.25(16) 2_565 2_565
F3 P1 F1 90.80(19) 2_565 .
F3 P1 F1 91.01(19) . .
F2 P1 F1 89.25(16) . .
F2 P1 F1 88.90(16) 2_565 .
F1 P1 F1 177.4(3) 2_565 .
O5 N6 O6 119.7(2) . 2
O5 N6 O6 119.7(2) . .
O6 N6 O6 120.6(5) 2 .
O7 C27 C26 92.9(9) . .
O7 C27 H30 113.1 . .
C26 C27 H30 113.1 . .
O7 C27 H31 113.1 . .
C26 C27 H31 113.1 . .
H30 C27 H31 110.5 . .

loop_
_geom_bond_atom_site_label_1
_geom_bond_atom_site_label_2
_geom_bond_distance
_geom_bond_site_symmetry_2
Ru1 N2 2.050(2) .
Ru1 N3 2.057(2) .
Ru1 N4 2.103(2) .
Ru1 N5 2.116(2) .
Ru1 N1 2.156(2) .
Ru1 S1 2.2423(8) .
S1 O1 1.482(2) .
S1 O2 1.500(2) .
S1 C1 1.876(3) .
O3 C5 1.210(4) .
O4 C5 1.304(4) .
O4 H1 0.8400 .
N1 C2 1.486(4) .
N1 H2 0.9200 .
N1 H3 0.9200 .
C1 C4 1.522(4) .
C1 C3 1.523(4) .
C1 C2 1.548(4) .
C2 C5 1.532(4) .
C2 H4 1.0000 .
C3 H5 0.9800 .
C3 H6 0.9800 .
C3 H7 0.9800 .
C4 H8 0.9800 .
C4 H9 0.9800 .
C4 H10 0.9800 .
N2 C6 1.349(4) .
N2 C10 1.354(4) .
C6 C7 1.383(5) .
C6 H11 0.9500 .
C7 C8 1.365(6) .
C7 H12 0.9500 .
C8 C9 1.367(6) .
C8 H13 0.9500 .
C9 C10 1.384(5) .
C9 H14 0.9500 .
C10 C11 1.468(5) .
C11 N3 1.363(5) .
C11 C12 1.396(5) .
C12 C13 1.377(6) .
C12 H15 0.9500 .
C13 C14 1.363(6) .
C13 H16 0.9500 .
C14 C15 1.389(5) .
C14 H17 0.9500 .
C15 N3 1.350(5) .
C15 H18 0.9500 .
N4 C16 1.338(4) .
N4 C20 1.367(4) .
C16 C17 1.383(4) .
C16 H19 0.9500 .
C17 C18 1.383(5) .
C17 H20 0.9500 .
C18 C19 1.367(5) .
C18 H21 0.9500 .
C19 C20 1.387(4) .
C19 H22 0.9500 .
C20 C21 1.475(4) .
C21 N5 1.354(4) .
C21 C22 1.387(4) .
C22 C23 1.375(5) .
C22 H23 0.9500 .
C23 C24 1.386(5) .
C23 H24 0.9500 .
C24 C25 1.385(4) .
C24 H25 0.9500 .
C25 N5 1.341(4) .
C25 H26 0.9500 .
P1 F3 1.584(3) 2_565
P1 F3 1.584(3) .
P1 F2 1.593(3) .
P1 F2 1.593(3) 2_565
P1 F1 1.596(3) 2_565
P1 F1 1.596(3) .
N6 O5 1.242(6) .
N6 O6 1.250(3) 2
N6 O6 1.250(3) .
C26 C27 1.622(14) .
C26 H27 0.9800 .
C26 H28 0.9800 .
C26 H29 0.9800 .
C27 O7 1.57(2) .
C27 H30 0.9900 .
C27 H31 0.9900 .
O7 H32 0.8400 .

loop_
_geom_hbond_atom_site_label_D
_geom_hbond_atom_site_label_H
_geom_hbond_atom_site_label_A
_geom_hbond_distance_DH
_geom_hbond_distance_HA
_geom_hbond_distance_DA
_geom_hbond_angle_DHA
_geom_hbond_site_symmetry_A
O4 H1 O2 0.84 1.87 2.699(3) 167.3 3_455
O4 H1 S1 0.84 2.89 3.647(2) 151.6 3_455
N1 H2 O5 0.92 2.21 3.126(2) 170.2 .
N1 H2 O6 0.92 2.50 3.155(4) 128.3 .
N1 H3 O9 0.92 2.26 3.169(17) 167.8 1_556
O7 H32 O8 0.84 1.88 2.646(13) 150.8 .

loop_
_geom_torsion_atom_site_label_1
_geom_torsion_atom_site_label_2
_geom_torsion_atom_site_label_3
_geom_torsion_atom_site_label_4
_geom_torsion
N2 Ru1 S1 O1 -60.60(12)
N3 Ru1 S1 O1 18.59(13)
N4 Ru1 S1 O1 -159.42(13)
N1 Ru1 S1 O1 118.52(12)
N2 Ru1 S1 O2 70.33(12)
N3 Ru1 S1 O2 149.52(13)
N4 Ru1 S1 O2 -28.49(12)
N1 Ru1 S1 O2 -110.55(12)
N2 Ru1 S1 C1 -175.50(12)
N3 Ru1 S1 C1 -96.31(13)
N4 Ru1 S1 C1 85.69(12)
N1 Ru1 S1 C1 3.62(12)
N3 Ru1 N1 C2 114.35(18)
N4 Ru1 N1 C2 -78.09(18)
N5 Ru1 N1 C2 -155.04(18)
S1 Ru1 N1 C2 24.13(17)
O1 S1 C1 C4 89.1(2)
O2 S1 C1 C4 -27.1(2)
Ru1 S1 C1 C4 -149.0(2)
O1 S1 C1 C3 -31.2(2)
O2 S1 C1 C3 -147.4(2)
Ru1 S1 C1 C3 90.7(2)
O1 S1 C1 C2 -150.9(2)
O2 S1 C1 C2 92.9(2)
Ru1 S1 C1 C2 -29.0(2)
Ru1 N1 C2 C5 -174.79(19)
Ru1 N1 C2 C1 -51.4(3)
C4 C1 C2 N1 170.3(2)
C3 C1 C2 N1 -65.2(3)
S1 C1 C2 N1 51.6(3)
C4 C1 C2 C5 -66.9(3)
C3 C1 C2 C5 57.5(3)
S1 C1 C2 C5 174.4(2)
N1 C2 C5 O3 26.3(4)
C1 C2 C5 O3 -97.3(3)
N1 C2 C5 O4 -156.0(3)
C1 C2 C5 O4 80.5(3)
N3 Ru1 N2 C6 -174.8(3)
N4 Ru1 N2 C6 18.0(3)
N5 Ru1 N2 C6 95.6(3)
S1 Ru1 N2 C6 -83.6(2)
N3 Ru1 N2 C10 3.4(2)
N4 Ru1 N2 C10 -163.8(2)
N5 Ru1 N2 C10 -86.2(2)
S1 Ru1 N2 C10 94.6(2)
C10 N2 C6 C7 2.5(5)
Ru1 N2 C6 C7 -179.4(2)
N2 C6 C7 C8 0.2(5)
C6 C7 C8 C9 -1.7(7)
C7 C8 C9 C10 0.5(7)
C6 N2 C10 C9 -3.6(5)
Ru1 N2 C10 C9 178.0(3)
C6 N2 C10 C11 176.6(3)
Ru1 N2 C10 C11 -1.7(4)
C8 C9 C10 N2 2.2(7)
C8 C9 C10 C11 -178.1(4)
N2 C10 C11 N3 -2.3(4)
C9 C10 C11 N3 177.9(4)
N2 C10 C11 C12 175.6(3)
C9 C10 C11 C12 -4.2(6)
N3 C11 C12 C13 1.1(5)
C10 C11 C12 C13 -176.7(3)
C11 C12 C13 C14 0.3(5)
C12 C13 C14 C15 -0.8(5)
C13 C14 C15 N3 -0.1(6)
C14 C15 N3 C11 1.5(5)
C14 C15 N3 Ru1 171.1(3)
C12 C11 N3 C15 -2.0(5)
C10 C11 N3 C15 176.0(3)
C12 C11 N3 Ru1 -172.8(3)
C10 C11 N3 Ru1 5.2(4)
N2 Ru1 N3 C15 -174.7(3)
N4 Ru1 N3 C15 -93.9(6)
N5 Ru1 N3 C15 -84.7(3)
N1 Ru1 N3 C15 10.8(3)
S1 Ru1 N3 C15 95.0(2)
N2 Ru1 N3 C11 -4.7(2)
N4 Ru1 N3 C11 76.1(6)
N5 Ru1 N3 C11 85.3(2)
N1 Ru1 N3 C11 -179.3(2)
S1 Ru1 N3 C11 -95.1(2)
N2 Ru1 N4 C16 -86.9(3)
N3 Ru1 N4 C16 -165.6(5)
N5 Ru1 N4 C16 -175.0(3)
N1 Ru1 N4 C16 88.0(3)
S1 Ru1 N4 C16 5.4(3)
N2 Ru1 N4 C20 99.6(2)
N3 Ru1 N4 C20 20.9(7)
N5 Ru1 N4 C20 11.5(2)
N1 Ru1 N4 C20 -85.5(2)
S1 Ru1 N4 C20 -168.1(2)
C20 N4 C16 C17 4.6(5)
Ru1 N4 C16 C17 -168.8(3)
N4 C16 C17 C18 -0.4(5)
C16 C17 C18 C19 -2.9(5)
C17 C18 C19 C20 2.0(5)
C16 N4 C20 C19 -5.5(5)
Ru1 N4 C20 C19 168.7(2)
C16 N4 C20 C21 172.9(3)
Ru1 N4 C20 C21 -12.9(3)
C18 C19 C20 N4 2.2(5)
C18 C19 C20 C21 -176.0(3)
N4 C20 C21 N5 5.6(4)
C19 C20 C21 N5 -176.1(3)
N4 C20 C21 C22 -170.6(3)
C19 C20 C21 C22 7.8(5)
N5 C21 C22 C23 -1.9(5)
C20 C21 C22 C23 174.0(3)
C21 C22 C23 C24 -1.0(5)
C22 C23 C24 C25 2.5(5)
C23 C24 C25 N5 -1.2(6)
C24 C25 N5 C21 -1.6(5)
C24 C25 N5 Ru1 -179.0(3)
C22 C21 N5 C25 3.2(4)
C20 C21 N5 C25 -173.1(3)
C22 C21 N5 Ru1 -179.2(2)
C20 C21 N5 Ru1 4.6(3)
N2 Ru1 N5 C25 70.0(3)
N3 Ru1 N5 C25 -9.2(3)
N4 Ru1 N5 C25 168.8(3)
N1 Ru1 N5 C25 -109.2(3)
N2 Ru1 N5 C21 -107.4(2)
N3 Ru1 N5 C21 173.4(2)
N4 Ru1 N5 C21 -8.64(19)
N1 Ru1 N5 C21 73.4(2)
